data_2240982
loop_
_publ_author_name
'Mani, A.'
'Kumar, P. Praveen'
'Chakkaravarthi, G.'

_publ_section_title
;
 Crystal structure of 2,5-dimethylanilinium salicylate
;
_journal_coeditor_code HB7474
_journal_issue 9
_journal_name_full 'Acta Crystallographica Section E'
_journal_page_first o643
_journal_page_last o644
_journal_paper_doi 10.1107/S2056989015014401
_journal_volume 71
_journal_year 2015
_chemical_formula_iupac 'C8 H12 N +, C7 H5 O3 -'
_chemical_formula_moiety 'C8 H12 N +, C7 H5 O3 -'
_chemical_formula_sum 'C15 H17 N O3'
_chemical_formula_weight 259.30
_chemical_name_common
;
2,5-Dimethylanilinium salicylate
;
_chemical_name_systematic
;
2,5-Dimethylanilinium 2-hydroxybenzoate
;
_space_group_IT_number 14
_symmetry_cell_setting monoclinic
_symmetry_space_group_name_Hall '-P 2ybc'
_symmetry_space_group_name_H-M 'P 1 21/c 1'
_atom_sites_solution_hydrogens geom
_atom_sites_solution_primary direct
_atom_sites_solution_secondary difmap
_audit_creation_method SHELXL-97
_cell_angle_alpha 90.00
_cell_angle_beta 95.738(3)
_cell_angle_gamma 90.00
_cell_formula_units_Z 4
_cell_length_a 6.9645(5)
_cell_length_b 20.6924(14)
_cell_length_c 9.2920(7)
_cell_measurement_reflns_used 4550
_cell_measurement_temperature 295(2)
_cell_measurement_theta_max 28.1
_cell_measurement_theta_min 2.4
_cell_volume 1332.38(17)
_computing_cell_refinement
;
SAINT (Bruker, 2004)
;
_computing_data_collection
;
APEX2 (Bruker, 2004)
;
_computing_data_reduction
;
SAINT (Bruker, 2004)
;
_computing_molecular_graphics
;
PLATON (Spek, 2009)
;
_computing_publication_material
;
SHELXL97 (Sheldrick, 2008)
;
_computing_structure_refinement
;
SHELXL97 (Sheldrick, 2008)
;
_computing_structure_solution
;
SHELXS97 (Sheldrick, 2008)
;
_diffrn_ambient_temperature 295(2)
_diffrn_measured_fraction_theta_full 0.980
_diffrn_measured_fraction_theta_max 0.980
_diffrn_measurement_device_type 'Bruker Kappa APEXII CCD'
_diffrn_measurement_method '\w and \f scan'
_diffrn_radiation_monochromator graphite
_diffrn_radiation_source 'fine-focus sealed tube'
_diffrn_radiation_type MoK\a
_diffrn_radiation_wavelength 0.71073
_diffrn_reflns_av_R_equivalents 0.0300
_diffrn_reflns_av_sigmaI/netI 0.0299
_diffrn_reflns_limit_h_max 9
_diffrn_reflns_limit_h_min -8
_diffrn_reflns_limit_k_max 27
_diffrn_reflns_limit_k_min -27
_diffrn_reflns_limit_l_max 12
_diffrn_reflns_limit_l_min -12
_diffrn_reflns_number 17007
_diffrn_reflns_theta_full 28.69
_diffrn_reflns_theta_max 28.69
_diffrn_reflns_theta_min 1.97
_diffrn_standards_interval_time 0
_diffrn_standards_number 0
_exptl_absorpt_coefficient_mu 0.090
_exptl_absorpt_correction_T_max 0.9822
_exptl_absorpt_correction_T_min 0.9769
_exptl_absorpt_correction_type multi-scan
_exptl_absorpt_process_details
;
(SADABS; Sheldrick, 1996)
;
_exptl_crystal_colour colourless
_exptl_crystal_density_diffrn 1.293
_exptl_crystal_density_method 'not measured'
_exptl_crystal_description block
_exptl_crystal_F_000 552
_exptl_crystal_size_max 0.26
_exptl_crystal_size_mid 0.24
_exptl_crystal_size_min 0.20
_refine_diff_density_max 0.218
_refine_diff_density_min -0.210
_refine_ls_extinction_method none
_refine_ls_goodness_of_fit_ref 1.012
_refine_ls_hydrogen_treatment mixed
_refine_ls_matrix_type full
_refine_ls_number_parameters 178
_refine_ls_number_reflns 3384
_refine_ls_number_restraints 1
_refine_ls_restrained_S_all 1.012
_refine_ls_R_factor_all 0.0759
_refine_ls_R_factor_gt 0.0465
_refine_ls_shift/su_max 0.000
_refine_ls_shift/su_mean 0.000
_refine_ls_structure_factor_coef Fsqd
_refine_ls_weighting_details 'calc w=1/[\s^2^(Fo^2^)+(0.0641P)^2^+0.3396P] where P=(Fo^2^+2Fc^2^)/3'
_refine_ls_weighting_scheme calc
_refine_ls_wR_factor_gt 0.1171
_refine_ls_wR_factor_ref 0.1342
_reflns_number_gt 2339
_reflns_number_total 3384
_reflns_threshold_expression I>2\s(I)
_cod_data_source_file hb7474sup1.cif
_cod_data_source_block I
_cod_original_sg_symbol_H-M 'P 21/c'
_cod_database_code 2240982
_cod_database_fobs_code 2240982

loop_
_symmetry_equiv_pos_as_xyz
'x, y, z'
'-x, y+1/2, -z+1/2'
'-x, -y, -z'
'x, -y-1/2, z-1/2'

loop_
_atom_site_type_symbol
_atom_site_label
_atom_site_fract_x
_atom_site_fract_y
_atom_site_fract_z
_atom_site_U_iso_or_equiv
_atom_site_adp_type
_atom_site_calc_flag
_atom_site_refinement_flags
_atom_site_occupancy
_atom_site_symmetry_multiplicity
C C1 0.52627(19) 0.05604(7) 0.67259(15) 0.0271(3) Uani d . 1 1
C C2 0.5588(2) 0.09450(8) 0.55505(17) 0.0371(4) Uani d . 1 1
H H2 0.6825 0.1100 0.5463 0.045 Uiso calc R 1 1
C C3 0.4109(3) 0.11016(9) 0.45114(18) 0.0474(4) Uani d . 1 1
H H3 0.4352 0.1350 0.3715 0.057 Uiso calc R 1 1
C C4 0.2267(3) 0.08870(9) 0.46651(18) 0.0467(4) Uani d . 1 1
H H4 0.1260 0.1002 0.3979 0.056 Uiso calc R 1 1
C C5 0.1897(2) 0.05073(9) 0.58152(18) 0.0405(4) Uani d . 1 1
H H5 0.0646 0.0369 0.5911 0.049 Uiso calc R 1 1
C C6 0.3394(2) 0.03300(7) 0.68349(16) 0.0303(3) Uani d . 1 1
C C7 0.6859(2) 0.04029(7) 0.78590(16) 0.0303(3) Uani d . 1 1
C C8 0.01106(19) 0.35845(7) 0.60141(15) 0.0281(3) Uani d . 1 1
C C9 -0.1341(2) 0.33448(7) 0.67764(16) 0.0326(3) Uani d . 1 1
H H9 -0.2289 0.3622 0.7052 0.039 Uiso calc R 1 1
C C10 -0.1397(2) 0.26951(8) 0.71351(18) 0.0384(4) Uani d . 1 1
C C11 0.0036(3) 0.23006(8) 0.6699(2) 0.0471(4) Uani d . 1 1
H H11 0.0023 0.1862 0.6914 0.057 Uiso calc R 1 1
C C12 0.1487(3) 0.25462(8) 0.5951(2) 0.0484(5) Uani d . 1 1
H H12 0.2440 0.2268 0.5686 0.058 Uiso calc R 1 1
C C13 0.1568(2) 0.31966(8) 0.55812(18) 0.0367(4) Uani d . 1 1
C C14 0.3146(3) 0.34526(9) 0.4753(2) 0.0562(5) Uani d . 1 1
H H14A 0.2589 0.3651 0.3874 0.084 Uiso calc R 1 1
H H14B 0.3971 0.3104 0.4524 0.084 Uiso calc R 1 1
H H14C 0.3886 0.3767 0.5329 0.084 Uiso calc R 1 1
C C15 -0.2965(3) 0.24282(9) 0.7963(2) 0.0571(5) Uani d . 1 1
H H15A -0.2783 0.1971 0.8094 0.086 Uiso calc R 1 1
H H15B -0.4198 0.2507 0.7433 0.086 Uiso calc R 1 1
H H15C -0.2917 0.2635 0.8890 0.086 Uiso calc R 1 1
N N1 0.00494(17) 0.42673(5) 0.56098(14) 0.0306(3) Uani d . 1 1
H H1A -0.0346 0.4304 0.4673 0.046 Uiso calc R 1 1
H H1B 0.1223 0.4438 0.5785 0.046 Uiso calc R 1 1
H H1C -0.0766 0.4475 0.6126 0.046 Uiso calc R 1 1
O O1 0.84427(15) 0.06900(6) 0.78665(13) 0.0441(3) Uani d . 1 1
O O2 0.65428(15) -0.00223(6) 0.87917(13) 0.0431(3) Uani d . 1 1
O O3 0.29811(16) -0.00571(6) 0.79399(13) 0.0469(3) Uani d D 1 1
H H3A 0.402(2) -0.0124(11) 0.844(2) 0.070 Uiso d D 1 1

loop_
_atom_site_aniso_label
_atom_site_aniso_U_11
_atom_site_aniso_U_22
_atom_site_aniso_U_33
_atom_site_aniso_U_12
_atom_site_aniso_U_13
_atom_site_aniso_U_23
C1 0.0274(7) 0.0264(7) 0.0274(7) 0.0019(5) 0.0017(6) -0.0008(5)
C2 0.0388(8) 0.0367(8) 0.0365(8) -0.0016(7) 0.0067(7) 0.0049(7)
C3 0.0619(12) 0.0442(10) 0.0355(9) 0.0061(8) 0.0017(8) 0.0117(7)
C4 0.0468(10) 0.0568(11) 0.0337(9) 0.0155(8) -0.0099(7) 0.0011(8)
C5 0.0291(8) 0.0546(10) 0.0365(9) 0.0022(7) -0.0037(7) -0.0051(7)
C6 0.0287(7) 0.0336(7) 0.0284(7) -0.0007(6) 0.0021(6) 0.0000(6)
C7 0.0257(7) 0.0345(8) 0.0308(7) 0.0014(6) 0.0036(6) 0.0004(6)
C8 0.0281(7) 0.0252(7) 0.0296(7) 0.0024(5) -0.0032(6) -0.0023(6)
C9 0.0293(7) 0.0318(7) 0.0365(8) 0.0021(6) 0.0017(6) -0.0035(6)
C10 0.0423(9) 0.0350(8) 0.0371(8) -0.0039(7) 0.0005(7) 0.0021(7)
C11 0.0547(11) 0.0282(8) 0.0579(11) 0.0044(7) 0.0025(9) 0.0050(8)
C12 0.0450(10) 0.0346(9) 0.0659(12) 0.0127(7) 0.0066(9) -0.0058(8)
C13 0.0338(8) 0.0335(8) 0.0431(9) 0.0033(6) 0.0050(7) -0.0046(7)
C14 0.0482(11) 0.0482(10) 0.0763(14) 0.0038(8) 0.0272(10) -0.0080(10)
C15 0.0622(12) 0.0484(11) 0.0629(12) -0.0095(9) 0.0165(10) 0.0084(9)
N1 0.0274(6) 0.0268(6) 0.0370(7) 0.0000(5) 0.0003(5) -0.0015(5)
O1 0.0278(6) 0.0586(7) 0.0452(7) -0.0091(5) -0.0002(5) 0.0057(6)
O2 0.0305(6) 0.0545(7) 0.0429(6) -0.0005(5) -0.0028(5) 0.0203(5)
O3 0.0300(6) 0.0659(8) 0.0436(7) -0.0128(5) -0.0013(5) 0.0194(6)

loop_
_atom_type_symbol
_atom_type_description
_atom_type_scat_dispersion_real
_atom_type_scat_dispersion_imag
_atom_type_scat_source
C C 0.0033 0.0016 'International Tables Vol C Tables 4.2.6.8 and 6.1.1.4'
H H 0.0000 0.0000 'International Tables Vol C Tables 4.2.6.8 and 6.1.1.4'
N N 0.0061 0.0033 'International Tables Vol C Tables 4.2.6.8 and 6.1.1.4'
O O 0.0106 0.0060 'International Tables Vol C Tables 4.2.6.8 and 6.1.1.4'

loop_
_geom_angle_atom_site_label_1
_geom_angle_atom_site_label_2
_geom_angle_atom_site_label_3
_geom_angle
C2 C1 C6 118.59(13)
C2 C1 C7 120.85(13)
C6 C1 C7 120.55(13)
C3 C2 C1 121.10(15)
C3 C2 H2 119.4
C1 C2 H2 119.4
C2 C3 C4 119.33(16)
C2 C3 H3 120.3
C4 C3 H3 120.3
C5 C4 C3 120.96(15)
C5 C4 H4 119.5
C3 C4 H4 119.5
C4 C5 C6 119.82(15)
C4 C5 H5 120.1
C6 C5 H5 120.1
O3 C6 C5 118.17(13)
O3 C6 C1 121.70(12)
C5 C6 C1 120.12(14)
O1 C7 O2 122.51(13)
O1 C7 C1 119.68(13)
O2 C7 C1 117.81(12)
C9 C8 C13 122.38(14)
C9 C8 N1 118.31(12)
C13 C8 N1 119.27(13)
C8 C9 C10 120.71(14)
C8 C9 H9 119.6
C10 C9 H9 119.6
C11 C10 C9 117.62(15)
C11 C10 C15 121.10(15)
C9 C10 C15 121.27(15)
C12 C11 C10 121.15(15)
C12 C11 H11 119.4
C10 C11 H11 119.4
C11 C12 C13 122.07(15)
C11 C12 H12 119.0
C13 C12 H12 119.0
C8 C13 C12 116.06(15)
C8 C13 C14 122.70(14)
C12 C13 C14 121.23(15)
C13 C14 H14A 109.5
C13 C14 H14B 109.5
H14A C14 H14B 109.5
C13 C14 H14C 109.5
H14A C14 H14C 109.5
H14B C14 H14C 109.5
C10 C15 H15A 109.5
C10 C15 H15B 109.5
H15A C15 H15B 109.5
C10 C15 H15C 109.5
H15A C15 H15C 109.5
H15B C15 H15C 109.5
C8 N1 H1A 109.5
C8 N1 H1B 109.5
H1A N1 H1B 109.5
C8 N1 H1C 109.5
H1A N1 H1C 109.5
H1B N1 H1C 109.5
C6 O3 H3A 106.5(16)

loop_
_geom_bond_atom_site_label_1
_geom_bond_atom_site_label_2
_geom_bond_distance
C1 C2 1.388(2)
C1 C6 1.399(2)
C1 C7 1.4886(19)
C2 C3 1.378(2)
C2 H2 0.9300
C3 C4 1.379(3)
C3 H3 0.9300
C4 C5 1.371(2)
C4 H4 0.9300
C5 C6 1.386(2)
C5 H5 0.9300
C6 O3 1.3556(18)
C7 O1 1.2524(17)
C7 O2 1.2696(18)
C8 C9 1.383(2)
C8 C13 1.385(2)
C8 N1 1.4615(18)
C9 C10 1.387(2)
C9 H9 0.9300
C10 C11 1.381(2)
C10 C15 1.502(3)
C11 C12 1.379(3)
C11 H11 0.9300
C12 C13 1.392(2)
C12 H12 0.9300
C13 C14 1.500(2)
C14 H14A 0.9600
C14 H14B 0.9600
C14 H14C 0.9600
C15 H15A 0.9600
C15 H15B 0.9600
C15 H15C 0.9600
N1 H1A 0.8900
N1 H1B 0.8900
N1 H1C 0.8900
O3 H3A 0.829(10)

loop_
_geom_hbond_atom_site_label_D
_geom_hbond_atom_site_label_H
_geom_hbond_atom_site_label_A
_geom_hbond_site_symmetry_A
_geom_hbond_distance_DH
_geom_hbond_distance_HA
_geom_hbond_distance_DA
_geom_hbond_angle_DHA
_geom_hbond_publ_flag
O3 H3A O2 . 0.829(10) 1.770(14) 2.5282(15) 151(2) y
N1 H1A O1 4_465 0.89 1.80 2.6809(17) 169 y
N1 H1B O2 2_656 0.89 1.92 2.7998(16) 168 y
N1 H1C O3 2_556 0.89 2.08 2.9654(17) 171 y
C5 H5 O1 1_455 0.93 2.58 3.237(2) 128 y

loop_
_geom_torsion_atom_site_label_1
_geom_torsion_atom_site_label_2
_geom_torsion_atom_site_label_3
_geom_torsion_atom_site_label_4
_geom_torsion
C6 C1 C2 C3 0.3(2)
C7 C1 C2 C3 -178.85(15)
C1 C2 C3 C4 1.8(3)
C2 C3 C4 C5 -1.7(3)
C3 C4 C5 C6 -0.6(3)
C4 C5 C6 O3 -178.60(15)
C4 C5 C6 C1 2.7(2)
C2 C1 C6 O3 178.81(14)
C7 C1 C6 O3 -2.0(2)
C2 C1 C6 C5 -2.6(2)
C7 C1 C6 C5 176.58(14)
C2 C1 C7 O1 10.0(2)
C6 C1 C7 O1 -169.13(14)
C2 C1 C7 O2 -170.18(14)
C6 C1 C7 O2 10.7(2)
C13 C8 C9 C10 -0.4(2)
N1 C8 C9 C10 177.30(13)
C8 C9 C10 C11 -0.2(2)
C8 C9 C10 C15 -179.99(15)
C9 C10 C11 C12 0.9(3)
C15 C10 C11 C12 -179.39(17)
C10 C11 C12 C13 -0.9(3)
C9 C8 C13 C12 0.4(2)
N1 C8 C13 C12 -177.30(14)
C9 C8 C13 C14 179.91(15)
N1 C8 C13 C14 2.3(2)
C11 C12 C13 C8 0.3(3)
C11 C12 C13 C14 -179.29(17)
